data_4109039
loop_
_publ_author_name
'Yann Sarazin'
'David L. Hughes'
'Nikolas Kaltsoyannis'
'Joseph A. Wright'
'Manfred Bochmann'

_publ_section_title
;
 Thallium(I) Sandwich, Multidecker, and Ether Complexes Stabilized by
 Weakly-Coordinating Anions: A Spectroscopic, Structural, and Theoretical
 Investigation
;
_journal_name_full 'Journal of the American Chemical Society'
_journal_page_first 881
_journal_page_last 894
_journal_paper_doi 10.1021/ja0657105
_journal_volume 129
_journal_year 2007
_chemical_formula_moiety 'C16 H40 O4 Tl, C36 H2 B2 F30 N'
_chemical_formula_structural '[Tl(OEt2)4][H2N{B(C6F5)3}2]'
_chemical_formula_sum 'C52 H42 B2 F30 N O4 Tl'
_chemical_formula_weight 1540.86
_chemical_name_common 'Compound 2b'
_space_group_IT_number 2
_symmetry_cell_setting triclinic
_symmetry_space_group_name_Hall '-P 1'
_symmetry_space_group_name_H-M 'P -1'
_atom_sites_solution_hydrogens geom
_atom_sites_solution_primary direct
_atom_sites_solution_secondary difmap
_audit_creation_method SHELXL-97
_cell_angle_alpha 86.556(2)
_cell_angle_beta 76.904(2)
_cell_angle_gamma 87.120(2)
_cell_formula_units_Z 2
_cell_length_a 12.2481(4)
_cell_length_b 13.7603(5)
_cell_length_c 17.3040(6)
_cell_measurement_temperature 120(2)
_cell_volume 2833.38(17)
_computing_cell_refinement 'DENZO (Otwinowski & Minor, 1997) & COLLECT (Hooft, R.W.W., 1998)'
_computing_data_collection 'COLLECT (Hooft, R.W.W., 1998)'
_computing_data_reduction 'DENZO (Otwinowski & Minor, 1997) & COLLECT (Hooft, R.W.W., 1998)'
_computing_structure_solution 'SHELXS-97 (Sheldrick, 1997a)'
_diffrn_ambient_temperature 120(2)
_diffrn_detector_area_resol_mean 9.091
_diffrn_measured_fraction_theta_full 0.989
_diffrn_measured_fraction_theta_max 0.989
_diffrn_measurement_device_type 'Bruker-Nonius KappaCCD Area Detector'
_diffrn_measurement_method '\f & \w scans'
_diffrn_radiation_monochromator 'graphite OR 10cm confocal mirrors'
_diffrn_radiation_source 'Bruker-Nonius FR591 rotating anode'
_diffrn_radiation_type MoK\a
_diffrn_radiation_wavelength 0.71073
_diffrn_reflns_av_R_equivalents 0.0881
_diffrn_reflns_av_sigmaI/netI 0.0680
_diffrn_reflns_limit_h_max 15
_diffrn_reflns_limit_h_min -15
_diffrn_reflns_limit_k_max 17
_diffrn_reflns_limit_k_min -17
_diffrn_reflns_limit_l_max 22
_diffrn_reflns_limit_l_min -22
_diffrn_reflns_number 57381
_diffrn_reflns_theta_full 27.46
_diffrn_reflns_theta_max 27.46
_diffrn_reflns_theta_min 2.93
_diffrn_standards_decay_% 0
_exptl_absorpt_coefficient_mu 2.995
_exptl_absorpt_correction_T_max 1.00
_exptl_absorpt_correction_T_min 0.64
_exptl_absorpt_correction_type multi-scan
_exptl_absorpt_process_details 'SADABS V2.10 (Sheldrick, G.M., 2003)'
_exptl_crystal_colour colourless
_exptl_crystal_density_diffrn 1.806
_exptl_crystal_description block
_exptl_crystal_F_000 1508
_exptl_crystal_size_max 0.36
_exptl_crystal_size_mid 0.2
_exptl_crystal_size_min 0.2
_refine_diff_density_max 1.114
_refine_diff_density_min -1.433
_refine_diff_density_rms 0.116
_refine_ls_extinction_method none
_refine_ls_goodness_of_fit_ref 1.061
_refine_ls_hydrogen_treatment mixed
_refine_ls_matrix_type full
_refine_ls_number_parameters 864
_refine_ls_number_reflns 12829
_refine_ls_number_restraints 0
_refine_ls_restrained_S_all 1.061
_refine_ls_R_factor_all 0.0906
_refine_ls_R_factor_gt 0.0557
_refine_ls_shift/su_max 0.013
_refine_ls_shift/su_mean 0.000
_refine_ls_structure_factor_coef Fsqd
_refine_ls_weighting_details 'calc w=1/[\s^2^(Fo^2^)+(0.0606P)^2^+5.6255P] where P=(Fo^2^+2Fc^2^)/3'
_refine_ls_weighting_scheme calc
_refine_ls_wR_factor_gt 0.1320
_refine_ls_wR_factor_ref 0.1450
_reflns_number_gt 9058
_reflns_number_total 12829
_reflns_threshold_expression I>2sigma(I)
_cod_data_source_file ja0657105subopt20060816_114040_1.cif
_cod_data_source_block s0621
_cod_depositor_comments
;
 Replacing the _cod_related_optimal_structure data name with the shorter
 version (_cod_related_optimal_struct) that is formally defined in the
 'cif_cod' dictionary.

 Antanas Vaitkus,
 2018-11-16

 Removed the _cod_suboptimal_structure data item in preparation for
 its deprecation. The fact that the structure is a suboptimal one
 should be derived from the presence of the _cod_related_optimal_struct
 data item.

 Antanas Vaitkus,
 2019-05-21
;
_cod_related_optimal_struct 4109017
_cod_database_code 4109039

loop_
_symmetry_equiv_pos_as_xyz
'x, y, z'
'-x, -y, -z'

loop_
_atom_site_label
_atom_site_type_symbol
_atom_site_fract_x
_atom_site_fract_y
_atom_site_fract_z
_atom_site_U_iso_or_equiv
_atom_site_adp_type
_atom_site_occupancy
_atom_site_symmetry_multiplicity
_atom_site_calc_flag
_atom_site_refinement_flags
_atom_site_disorder_assembly
_atom_site_disorder_group
N1 N 0.8252(3) 0.1643(3) 0.7417(2) 0.0279(8) Uani 1 1 d . . .
H1A H 0.815(5) 0.102(5) 0.736(4) 0.060(19) Uiso 1 1 d . . .
H1B H 0.784(5) 0.199(4) 0.712(3) 0.040(15) Uiso 1 1 d . . .
B1 B 0.7402(4) 0.1830(4) 0.8271(3) 0.0274(11) Uani 1 1 d . . .
B2 B 0.9592(4) 0.1791(4) 0.7060(3) 0.0269(11) Uani 1 1 d . . .
C1 C 0.7265(4) 0.0854(4) 0.8868(3) 0.0300(10) Uani 1 1 d . . .
C2 C 0.7698(4) -0.0069(4) 0.8710(3) 0.0322(10) Uani 1 1 d . . .
C3 C 0.7491(4) -0.0891(4) 0.9242(3) 0.0386(12) Uani 1 1 d . . .
C4 C 0.6778(4) -0.0763(4) 0.9969(3) 0.0435(13) Uani 1 1 d . . .
C5 C 0.6300(4) 0.0125(4) 1.0157(3) 0.0417(13) Uani 1 1 d . . .
C6 C 0.6530(4) 0.0908(4) 0.9617(3) 0.0349(11) Uani 1 1 d . . .
C7 C 0.6141(4) 0.2005(3) 0.8052(3) 0.0290(10) Uani 1 1 d . . .
C8 C 0.5785(4) 0.1340(3) 0.7592(3) 0.0311(10) Uani 1 1 d . . .
C9 C 0.4769(4) 0.1419(4) 0.7359(3) 0.0366(11) Uani 1 1 d . . .
C10 C 0.4050(4) 0.2183(4) 0.7590(3) 0.0393(12) Uani 1 1 d . . .
C11 C 0.4340(4) 0.2857(4) 0.8068(3) 0.0385(11) Uani 1 1 d . . .
C12 C 0.5355(4) 0.2750(3) 0.8289(3) 0.0316(10) Uani 1 1 d . . .
C13 C 0.7794(4) 0.2798(3) 0.8622(3) 0.0306(10) Uani 1 1 d . . .
C14 C 0.7799(4) 0.3691(4) 0.8206(3) 0.0334(11) Uani 1 1 d . . .
C15 C 0.8111(4) 0.4557(4) 0.8448(3) 0.0416(12) Uani 1 1 d . . .
C16 C 0.8460(5) 0.4556(4) 0.9144(4) 0.0462(14) Uani 1 1 d . . .
C17 C 0.8502(5) 0.3690(4) 0.9582(3) 0.0452(13) Uani 1 1 d . . .
C18 C 0.8166(4) 0.2842(4) 0.9320(3) 0.0349(11) Uani 1 1 d . . .
C19 C 1.0155(4) 0.2180(3) 0.7753(3) 0.0268(9) Uani 1 1 d . . .
C20 C 1.0317(4) 0.1553(3) 0.8385(3) 0.0294(10) Uani 1 1 d . . .
C21 C 1.0783(4) 0.1821(4) 0.8992(3) 0.0339(11) Uani 1 1 d . . .
C22 C 1.1087(4) 0.2757(4) 0.9016(3) 0.0352(11) Uani 1 1 d . . .
C23 C 1.0927(4) 0.3413(3) 0.8415(3) 0.0345(11) Uani 1 1 d . . .
C24 C 1.0467(4) 0.3118(3) 0.7811(3) 0.0303(10) Uani 1 1 d . . .
C25 C 0.9780(4) 0.2548(3) 0.6255(3) 0.0268(9) Uani 1 1 d . . .
C26 C 0.9001(4) 0.2937(3) 0.5844(3) 0.0325(10) Uani 1 1 d . . .
C27 C 0.9265(5) 0.3535(4) 0.5160(3) 0.0390(12) Uani 1 1 d . . .
C28 C 1.0350(5) 0.3747(4) 0.4832(3) 0.0432(13) Uani 1 1 d . . .
C29 C 1.1169(5) 0.3374(4) 0.5197(3) 0.0401(12) Uani 1 1 d . . .
C30 C 1.0875(4) 0.2780(3) 0.5888(3) 0.0317(10) Uani 1 1 d . . .
C31 C 1.0171(4) 0.0742(3) 0.6699(3) 0.0265(9) Uani 1 1 d . . .
C32 C 1.1221(4) 0.0360(3) 0.6735(3) 0.0304(10) Uani 1 1 d . . .
C33 C 1.1694(4) -0.0473(4) 0.6364(3) 0.0339(11) Uani 1 1 d . . .
C34 C 1.1118(4) -0.0975(4) 0.5931(3) 0.0361(11) Uani 1 1 d . . .
C35 C 1.0073(4) -0.0629(4) 0.5876(3) 0.0330(11) Uani 1 1 d . . .
C36 C 0.9648(4) 0.0209(3) 0.6236(3) 0.0291(10) Uani 1 1 d . . .
F2 F 0.8370(2) -0.0273(2) 0.79938(16) 0.0358(6) Uani 1 1 d . . .
F3 F 0.7955(3) -0.1752(2) 0.9041(2) 0.0494(8) Uani 1 1 d . . .
F4 F 0.6560(3) -0.1533(3) 1.0495(2) 0.0609(10) Uani 1 1 d . . .
F5 F 0.5589(3) 0.0248(3) 1.08740(17) 0.0537(8) Uani 1 1 d . . .
F6 F 0.6013(2) 0.1768(2) 0.98314(16) 0.0420(7) Uani 1 1 d . . .
F8 F 0.6437(2) 0.0545(2) 0.73481(18) 0.0399(7) Uani 1 1 d . . .
F9 F 0.4494(3) 0.0744(2) 0.6916(2) 0.0520(8) Uani 1 1 d . . .
F10 F 0.3077(2) 0.2311(2) 0.7362(2) 0.0532(8) Uani 1 1 d . . .
F11 F 0.3619(2) 0.3598(2) 0.8311(2) 0.0541(8) Uani 1 1 d . . .
F12 F 0.5540(2) 0.3436(2) 0.87667(18) 0.0427(7) Uani 1 1 d . . .
F14 F 0.7486(2) 0.3737(2) 0.74992(16) 0.0370(6) Uani 1 1 d . . .
F15 F 0.8082(3) 0.5383(2) 0.8006(2) 0.0544(8) Uani 1 1 d . . .
F16 F 0.8787(3) 0.5379(3) 0.9383(2) 0.0689(11) Uani 1 1 d . . .
F17 F 0.8906(3) 0.3663(3) 1.0242(2) 0.0649(10) Uani 1 1 d . . .
F18 F 0.8273(2) 0.2028(2) 0.97818(16) 0.0425(7) Uani 1 1 d . . .
F20 F 1.0016(2) 0.06229(19) 0.84210(15) 0.0329(6) Uani 1 1 d . . .
F21 F 1.0907(3) 0.1155(2) 0.95795(16) 0.0418(7) Uani 1 1 d . . .
F22 F 1.1521(3) 0.3036(2) 0.96026(18) 0.0464(8) Uani 1 1 d . . .
F23 F 1.1190(3) 0.4351(2) 0.84396(18) 0.0445(7) Uani 1 1 d . . .
F24 F 1.0307(2) 0.38379(19) 0.72701(16) 0.0355(6) Uani 1 1 d . . .
F26 F 0.7890(2) 0.2764(2) 0.60965(16) 0.0381(6) Uani 1 1 d . . .
F27 F 0.8438(3) 0.3908(2) 0.48138(19) 0.0524(8) Uani 1 1 d . . .
F28 F 1.0612(3) 0.4324(2) 0.41699(19) 0.0567(9) Uani 1 1 d . . .
F29 F 1.2248(3) 0.3564(3) 0.48954(19) 0.0563(9) Uani 1 1 d . . .
F30 F 1.1727(2) 0.2441(2) 0.62051(17) 0.0389(7) Uani 1 1 d . . .
F32 F 1.1870(2) 0.0783(2) 0.71408(16) 0.0361(6) Uani 1 1 d . . .
F33 F 1.2743(2) -0.0794(2) 0.64092(18) 0.0436(7) Uani 1 1 d . . .
F34 F 1.1579(3) -0.1789(2) 0.55764(19) 0.0487(8) Uani 1 1 d . . .
F35 F 0.9485(3) -0.1118(2) 0.54580(17) 0.0429(7) Uani 1 1 d . . .
F36 F 0.8630(2) 0.0537(2) 0.60965(16) 0.0349(6) Uani 1 1 d . . .
Tl1 Tl 0.62292(2) 0.28369(2) 0.283979(16) 0.04777(11) Uani 0.8305(11) 1 d P A 1
C41 C 0.3273(7) 0.0923(7) 0.4573(6) 0.095(3) Uani 1 1 d . A 1
H41A H 0.3119 0.0247 0.4566 0.142 Uiso 1 1 calc R A 1
H41B H 0.2850 0.1303 0.4251 0.142 Uiso 1 1 calc R A 1
H41C H 0.3063 0.1128 0.5109 0.142 Uiso 1 1 calc R A 1
C42 C 0.4489(6) 0.1065(5) 0.4254(5) 0.073(2) Uani 1 1 d . A 1
H42A H 0.4909 0.0664 0.4575 0.088 Uiso 1 1 calc R A 1
H42B H 0.4696 0.0839 0.3718 0.088 Uiso 1 1 calc R A 1
O4 O 0.4798(4) 0.2030(4) 0.4240(3) 0.0725(13) Uani 1 1 d . A 1
C43A C 0.4700(17) 0.2621(15) 0.4922(13) 0.067(5) Uani 0.50 1 d P A 1
C43B C 0.497(2) 0.2119(18) 0.5066(13) 0.085(6) Uani 0.50 1 d P A 1
C44A C 0.576(4) 0.297(3) 0.494(3) 0.109(16) Uiso 0.30 1 d P A 1
C44B C 0.5762(11) 0.2431(16) 0.5239(9) 0.101(6) Uani 0.70 1 d P A 1
C51 C 0.3812(6) 0.4307(4) 0.3195(3) 0.0535(17) Uani 1 1 d . A 1
H51A H 0.3019 0.4430 0.3261 0.080 Uiso 1 1 calc R A 1
H51B H 0.3950 0.3674 0.3426 0.080 Uiso 1 1 calc R A 1
H51C H 0.4164 0.4332 0.2639 0.080 Uiso 1 1 calc R A 1
C52 C 0.4251(6) 0.5006(5) 0.3567(4) 0.071(2) Uani 1 1 d . A 1
H52A H 0.3920 0.4990 0.4133 0.085 Uiso 1 1 calc R A 1
H52B H 0.4137 0.5654 0.3339 0.085 Uiso 1 1 calc R A 1
O5 O 0.5429(4) 0.4715(3) 0.3413(3) 0.0617(11) Uani 1 1 d . A 1
C53 C 0.6108(9) 0.5336(7) 0.3717(5) 0.090(3) Uani 1 1 d . A 1
H53A H 0.5894 0.5306 0.4292 0.108 Uiso 1 1 calc R A 1
H53B H 0.5993 0.6004 0.3529 0.108 Uiso 1 1 calc R A 1
C54 C 0.7296(8) 0.5037(8) 0.3458(6) 0.106(4) Uani 1 1 d . A 1
H54A H 0.7746 0.5461 0.3665 0.159 Uiso 1 1 calc R A 1
H54B H 0.7509 0.5074 0.2888 0.159 Uiso 1 1 calc R A 1
H54C H 0.7411 0.4379 0.3651 0.159 Uiso 1 1 calc R A 1
C61A C 0.9310(19) 0.3477(17) 0.2724(14) 0.073(6) Uiso 0.35 1 d P A 1
C61B C 1.0031(11) 0.2764(9) 0.2625(7) 0.072(3) Uani 0.65 1 d P A 1
C62A C 0.937(3) 0.312(2) 0.195(2) 0.076(9) Uani 0.50 1 d P A 1
C62B C 0.952(2) 0.281(3) 0.2133(16) 0.090(11) Uani 0.50 1 d P A 1
O6 O 0.8488(4) 0.2409(3) 0.2044(3) 0.0592(11) Uani 1 1 d . A 1
C63 C 0.8789(5) 0.1573(5) 0.1575(4) 0.0533(15) Uani 1 1 d . A 1
H63A H 0.9270 0.1125 0.1814 0.064 Uiso 1 1 calc R A 1
H63B H 0.9197 0.1771 0.1045 0.064 Uiso 1 1 calc R A 1
C64 C 0.7740(6) 0.1079(5) 0.1529(4) 0.0613(17) Uani 1 1 d . A 1
H64A H 0.7936 0.0518 0.1215 0.092 Uiso 1 1 calc R A 1
H64B H 0.7271 0.1524 0.1288 0.092 Uiso 1 1 calc R A 1
H64C H 0.7344 0.0880 0.2055 0.092 Uiso 1 1 calc R A 1
C71 C 0.6536(8) 0.4226(6) 0.1252(7) 0.126(5) Uani 1 1 d . A 1
C72 C 0.5362(8) 0.3828(5) 0.0971(4) 0.087(3) Uani 1 1 d . A 1
H72A H 0.4767 0.4327 0.1009 0.104 Uiso 1 1 calc R A 1
H72B H 0.5542 0.3576 0.0443 0.104 Uiso 1 1 calc R A 1
O7 O 0.5105(4) 0.3052(3) 0.1602(3) 0.0639(12) Uani 1 1 d . A 1
C73 C 0.4142(7) 0.2579(6) 0.1540(5) 0.077(2) Uani 1 1 d . A 1
H73A H 0.4259 0.2282 0.1032 0.093 Uiso 1 1 calc R A 1
H73B H 0.3504 0.3036 0.1591 0.093 Uiso 1 1 calc R A 1
C74 C 0.3945(8) 0.1800(6) 0.2220(5) 0.090(3) Uani 1 1 d . A 1
H74A H 0.3288 0.1453 0.2210 0.136 Uiso 1 1 calc R A 1
H74B H 0.3840 0.2105 0.2718 0.136 Uiso 1 1 calc R A 1
H74C H 0.4583 0.1353 0.2159 0.136 Uiso 1 1 calc R A 1
Tl2 Tl 0.6560(2) 0.38189(19) 0.2070(2) 0.0842(11) Uani 0.1295(11) 1 d P A 2
Tl3 Tl 0.5746(8) 0.2025(8) 0.2747(6) 0.089(3) Uani 0.03 1 d P . 2

loop_
_atom_site_aniso_label
_atom_site_aniso_U_11
_atom_site_aniso_U_22
_atom_site_aniso_U_33
_atom_site_aniso_U_23
_atom_site_aniso_U_13
_atom_site_aniso_U_12
N1 0.028(2) 0.032(2) 0.025(2) -0.0034(17) -0.0054(16) -0.0043(17)
B1 0.026(2) 0.032(3) 0.025(3) -0.004(2) -0.005(2) 0.000(2)
B2 0.026(2) 0.030(3) 0.025(2) -0.004(2) -0.006(2) -0.003(2)
C1 0.025(2) 0.040(3) 0.026(2) 0.001(2) -0.0079(18) -0.007(2)
C2 0.027(2) 0.039(3) 0.031(2) 0.001(2) -0.0099(19) -0.005(2)
C3 0.039(3) 0.037(3) 0.044(3) 0.007(2) -0.019(2) -0.011(2)
C4 0.038(3) 0.050(3) 0.044(3) 0.020(3) -0.015(2) -0.017(3)
C5 0.033(3) 0.062(4) 0.029(3) 0.010(2) -0.004(2) -0.015(3)
C6 0.029(2) 0.045(3) 0.030(2) 0.004(2) -0.008(2) -0.005(2)
C7 0.028(2) 0.034(3) 0.024(2) 0.0044(19) -0.0045(18) -0.0063(19)
C8 0.027(2) 0.036(3) 0.029(2) -0.001(2) -0.0044(19) -0.003(2)
C9 0.032(3) 0.043(3) 0.036(3) -0.001(2) -0.009(2) -0.008(2)
C10 0.026(2) 0.048(3) 0.045(3) 0.004(2) -0.010(2) -0.007(2)
C11 0.032(3) 0.039(3) 0.043(3) 0.000(2) -0.005(2) 0.000(2)
C12 0.033(2) 0.033(3) 0.029(2) -0.004(2) -0.0063(19) -0.003(2)
C13 0.026(2) 0.037(3) 0.029(2) -0.006(2) -0.0058(18) -0.0018(19)
C14 0.032(2) 0.037(3) 0.032(3) -0.008(2) -0.008(2) -0.003(2)
C15 0.038(3) 0.031(3) 0.056(3) -0.006(2) -0.013(2) 0.003(2)
C16 0.044(3) 0.043(3) 0.056(3) -0.024(3) -0.014(3) -0.005(2)
C17 0.051(3) 0.055(4) 0.034(3) -0.014(3) -0.016(2) -0.003(3)
C18 0.032(2) 0.043(3) 0.031(2) -0.005(2) -0.006(2) -0.004(2)
C19 0.024(2) 0.030(2) 0.028(2) -0.0034(19) -0.0081(18) -0.0023(18)
C20 0.030(2) 0.030(2) 0.031(2) -0.0034(19) -0.0107(19) -0.0037(19)
C21 0.035(2) 0.040(3) 0.028(2) 0.002(2) -0.011(2) 0.000(2)
C22 0.038(3) 0.041(3) 0.032(3) -0.011(2) -0.019(2) 0.002(2)
C23 0.038(3) 0.030(3) 0.039(3) -0.007(2) -0.015(2) -0.005(2)
C24 0.030(2) 0.029(2) 0.034(3) 0.000(2) -0.012(2) -0.0021(19)
C25 0.037(2) 0.024(2) 0.021(2) -0.0033(17) -0.0081(18) -0.0065(19)
C26 0.038(3) 0.031(3) 0.028(2) -0.002(2) -0.008(2) -0.005(2)
C27 0.055(3) 0.036(3) 0.032(3) -0.003(2) -0.020(2) 0.000(2)
C28 0.065(4) 0.039(3) 0.026(3) 0.006(2) -0.009(2) -0.015(3)
C29 0.048(3) 0.038(3) 0.031(3) 0.002(2) 0.000(2) -0.013(2)
C30 0.039(3) 0.032(3) 0.025(2) -0.0021(19) -0.008(2) -0.009(2)
C31 0.029(2) 0.027(2) 0.022(2) -0.0011(18) -0.0035(18) -0.0026(18)
C32 0.030(2) 0.036(3) 0.025(2) 0.0026(19) -0.0069(19) -0.007(2)
C33 0.031(2) 0.038(3) 0.031(2) -0.004(2) -0.004(2) 0.000(2)
C34 0.046(3) 0.030(3) 0.031(3) -0.006(2) -0.005(2) 0.001(2)
C35 0.039(3) 0.036(3) 0.025(2) -0.004(2) -0.007(2) -0.011(2)
C36 0.029(2) 0.034(3) 0.023(2) 0.0035(19) -0.0041(18) -0.0048(19)
F2 0.0356(15) 0.0363(15) 0.0351(15) -0.0032(12) -0.0062(12) -0.0036(12)
F3 0.0510(18) 0.0357(17) 0.064(2) 0.0115(15) -0.0209(16) -0.0059(14)
F4 0.061(2) 0.066(2) 0.057(2) 0.0352(18) -0.0207(17) -0.0221(17)
F5 0.0476(18) 0.080(2) 0.0299(16) 0.0130(15) -0.0019(13) -0.0136(17)
F6 0.0398(16) 0.0517(19) 0.0308(15) -0.0020(13) -0.0011(12) 0.0001(14)
F8 0.0320(14) 0.0383(16) 0.0524(18) -0.0116(13) -0.0130(13) -0.0026(12)
F9 0.0389(17) 0.061(2) 0.063(2) -0.0220(17) -0.0205(15) -0.0066(15)
F10 0.0337(16) 0.062(2) 0.071(2) -0.0103(17) -0.0248(15) 0.0005(15)
F11 0.0342(16) 0.0513(19) 0.078(2) -0.0174(17) -0.0143(16) 0.0096(14)
F12 0.0367(15) 0.0482(18) 0.0454(17) -0.0165(14) -0.0108(13) 0.0016(13)
F14 0.0437(16) 0.0348(15) 0.0349(15) 0.0019(12) -0.0137(12) -0.0057(12)
F15 0.063(2) 0.0309(16) 0.075(2) -0.0030(16) -0.0276(18) -0.0052(15)
F16 0.082(3) 0.052(2) 0.083(3) -0.0320(19) -0.031(2) -0.0070(19)
F17 0.078(2) 0.083(3) 0.0459(19) -0.0232(18) -0.0322(18) -0.009(2)
F18 0.0465(17) 0.0558(19) 0.0276(14) 0.0037(13) -0.0131(13) -0.0098(14)
F20 0.0393(15) 0.0303(14) 0.0320(14) 0.0025(11) -0.0141(12) -0.0067(12)
F21 0.0552(18) 0.0431(17) 0.0330(15) 0.0024(13) -0.0229(14) -0.0031(14)
F22 0.0595(19) 0.0491(18) 0.0408(17) -0.0111(14) -0.0301(15) -0.0040(15)
F23 0.0570(19) 0.0331(16) 0.0501(18) -0.0081(13) -0.0231(15) -0.0086(14)
F24 0.0434(16) 0.0318(15) 0.0336(15) 0.0003(12) -0.0128(12) -0.0061(12)
F26 0.0345(15) 0.0477(17) 0.0345(15) 0.0010(13) -0.0138(12) -0.0004(13)
F27 0.068(2) 0.0513(19) 0.0432(18) 0.0072(15) -0.0270(16) 0.0042(16)
F28 0.081(2) 0.0497(19) 0.0374(17) 0.0169(15) -0.0118(16) -0.0153(17)
F29 0.0496(19) 0.068(2) 0.0456(18) 0.0124(16) 0.0024(15) -0.0232(17)
F30 0.0304(14) 0.0492(17) 0.0373(15) 0.0027(13) -0.0076(12) -0.0095(13)
F32 0.0318(14) 0.0431(16) 0.0363(15) -0.0091(12) -0.0118(12) -0.0009(12)
F33 0.0380(16) 0.0490(18) 0.0439(17) -0.0087(14) -0.0103(13) 0.0112(13)
F34 0.059(2) 0.0376(17) 0.0493(18) -0.0172(14) -0.0111(15) 0.0094(14)
F35 0.0511(17) 0.0426(17) 0.0386(16) -0.0128(13) -0.0134(13) -0.0073(14)
F36 0.0336(14) 0.0415(16) 0.0328(14) -0.0094(12) -0.0123(12) -0.0019(12)
Tl1 0.04189(15) 0.05187(19) 0.04668(17) -0.00508(12) -0.00362(11) -0.00011(12)
C41 0.073(5) 0.113(7) 0.094(6) -0.008(5) -0.001(5) -0.036(5)
C42 0.071(5) 0.063(5) 0.084(5) 0.010(4) -0.016(4) -0.007(4)
O4 0.077(3) 0.074(3) 0.067(3) -0.015(3) -0.010(3) -0.020(3)
C43A 0.064(10) 0.084(14) 0.068(12) -0.020(11) -0.042(8) 0.009(10)
C43B 0.095(17) 0.111(19) 0.055(11) -0.014(12) -0.017(10) -0.030(14)
C44B 0.054(7) 0.174(18) 0.085(10) -0.053(12) -0.026(7) -0.002(9)
C51 0.110(5) 0.033(3) 0.028(3) 0.011(2) -0.039(3) -0.012(3)
C52 0.083(5) 0.070(5) 0.046(4) 0.003(3) 0.009(3) 0.017(4)
O5 0.070(3) 0.072(3) 0.048(2) -0.005(2) -0.021(2) -0.011(2)
C53 0.131(8) 0.093(6) 0.057(4) 0.000(4) -0.031(5) -0.051(6)
C54 0.095(7) 0.146(9) 0.091(6) 0.042(6) -0.046(5) -0.074(6)
C61B 0.085(8) 0.067(7) 0.065(7) 0.007(6) -0.018(6) -0.028(6)
C62A 0.102(17) 0.058(10) 0.076(19) 0.017(10) -0.036(12) -0.025(9)
C62B 0.057(13) 0.17(3) 0.042(12) -0.040(16) 0.015(10) -0.069(17)
O6 0.052(2) 0.063(3) 0.060(3) -0.013(2) -0.003(2) -0.010(2)
C63 0.063(4) 0.058(4) 0.041(3) -0.008(3) -0.017(3) 0.013(3)
C64 0.093(5) 0.050(4) 0.045(3) -0.003(3) -0.025(3) 0.001(3)
C71 0.115(7) 0.085(6) 0.135(8) -0.078(6) 0.096(6) -0.080(5)
C72 0.135(8) 0.056(4) 0.052(4) -0.007(3) 0.018(4) -0.004(5)
O7 0.084(3) 0.049(3) 0.056(3) 0.000(2) -0.010(2) -0.011(2)
C73 0.078(5) 0.087(5) 0.067(5) -0.015(4) -0.010(4) -0.019(4)
C74 0.127(7) 0.074(5) 0.075(5) 0.004(4) -0.025(5) -0.049(5)
Tl2 0.0716(17) 0.0714(17) 0.115(3) -0.0324(15) -0.0261(15) 0.0046(12)
Tl3 0.079(6) 0.087(7) 0.080(6) 0.040(5) 0.005(5) 0.046(5)

loop_
_atom_type_symbol
_atom_type_description
_atom_type_scat_dispersion_real
_atom_type_scat_dispersion_imag
_atom_type_scat_source
C C 0.0033 0.0016 'International Tables Vol C Tables 4.2.6.8 and 6.1.1.4'
H H 0.0000 0.0000 'International Tables Vol C Tables 4.2.6.8 and 6.1.1.4'
B B 0.0013 0.0007 'International Tables Vol C Tables 4.2.6.8 and 6.1.1.4'
F F 0.0171 0.0103 'International Tables Vol C Tables 4.2.6.8 and 6.1.1.4'
N N 0.0061 0.0033 'International Tables Vol C Tables 4.2.6.8 and 6.1.1.4'
O O 0.0106 0.0060 'International Tables Vol C Tables 4.2.6.8 and 6.1.1.4'
Tl Tl -2.8358 9.6688 'International Tables Vol C Tables 4.2.6.8 and 6.1.1.4'

loop_
_geom_angle_atom_site_label_1
_geom_angle_atom_site_label_2
_geom_angle_atom_site_label_3
_geom_angle
_geom_angle_site_symmetry_3
B1 N1 B2 134.1(4) .
B1 N1 H1A 101(4) .
B2 N1 H1A 106(4) .
B1 N1 H1B 96(3) .
B2 N1 H1B 111(3) .
H1A N1 H1B 107(5) .
N1 B1 C13 108.0(4) .
N1 B1 C1 112.5(4) .
C13 B1 C1 115.8(4) .
N1 B1 C7 104.1(3) .
C13 B1 C7 111.9(4) .
C1 B1 C7 103.8(4) .
N1 B2 C19 109.5(3) .
N1 B2 C31 108.3(4) .
C19 B2 C31 113.5(4) .
N1 B2 C25 110.0(4) .
C19 B2 C25 112.3(4) .
C31 B2 C25 103.0(3) .
C2 C1 C6 113.1(4) .
C2 C1 B1 128.2(4) .
C6 C1 B1 118.4(4) .
F2 C2 C1 121.4(4) .
F2 C2 C3 113.4(4) .
C1 C2 C3 125.2(5) .
F3 C3 C4 121.5(5) .
F3 C3 C2 120.9(5) .
C4 C3 C2 117.6(5) .
F4 C4 C5 120.2(5) .
F4 C4 C3 119.3(5) .
C5 C4 C3 120.5(5) .
C4 C5 F5 120.3(5) .
C4 C5 C6 119.8(5) .
F5 C5 C6 119.9(5) .
F6 C6 C5 117.1(4) .
F6 C6 C1 119.0(4) .
C5 C6 C1 123.9(5) .
C12 C7 C8 113.2(4) .
C12 C7 B1 127.5(4) .
C8 C7 B1 119.3(4) .
F8 C8 C9 115.3(4) .
F8 C8 C7 120.2(4) .
C9 C8 C7 124.5(4) .
F9 C9 C10 120.1(4) .
F9 C9 C8 120.5(5) .
C10 C9 C8 119.4(5) .
F10 C10 C9 121.9(5) .
F10 C10 C11 119.2(5) .
C9 C10 C11 119.0(4) .
F11 C11 C12 121.2(5) .
F11 C11 C10 118.9(4) .
C12 C11 C10 119.9(5) .
F12 C12 C11 114.9(4) .
F12 C12 C7 121.1(4) .
C11 C12 C7 124.0(4) .
C14 C13 C18 112.9(4) .
C14 C13 B1 120.3(4) .
C18 C13 B1 126.8(4) .
F14 C14 C15 116.3(4) .
F14 C14 C13 118.5(4) .
C15 C14 C13 125.2(5) .
F15 C15 C16 120.1(5) .
F15 C15 C14 120.7(5) .
C16 C15 C14 119.2(5) .
F16 C16 C15 120.3(5) .
F16 C16 C17 120.7(5) .
C15 C16 C17 118.9(5) .
F17 C17 C16 119.8(5) .
F17 C17 C18 120.4(5) .
C16 C17 C18 119.8(5) .
F18 C18 C13 121.0(4) .
F18 C18 C17 114.9(4) .
C13 C18 C17 124.0(5) .
C24 C19 C20 113.0(4) .
C24 C19 B2 126.4(4) .
C20 C19 B2 120.5(4) .
F20 C20 C21 116.2(4) .
F20 C20 C19 119.6(4) .
C21 C20 C19 124.2(4) .
F21 C21 C22 120.0(4) .
F21 C21 C20 119.6(4) .
C22 C21 C20 120.4(4) .
F22 C22 C21 121.5(4) .
F22 C22 C23 120.5(4) .
C21 C22 C23 118.0(4) .
F23 C23 C22 119.0(4) .
F23 C23 C24 120.8(4) .
C22 C23 C24 120.1(4) .
F24 C24 C19 120.9(4) .
F24 C24 C23 114.8(4) .
C19 C24 C23 124.3(4) .
C26 C25 C30 113.0(4) .
C26 C25 B2 129.2(4) .
C30 C25 B2 117.6(4) .
F26 C26 C25 121.6(4) .
F26 C26 C27 114.4(4) .
C25 C26 C27 124.1(5) .
F27 C27 C28 119.8(5) .
F27 C27 C26 119.8(5) .
C28 C27 C26 120.4(5) .
F28 C28 C27 120.8(5) .
F28 C28 C29 120.4(5) .
C27 C28 C29 118.8(5) .
F29 C29 C28 120.8(4) .
F29 C29 C30 119.8(5) .
C28 C29 C30 119.4(5) .
F30 C30 C25 120.1(4) .
F30 C30 C29 115.6(4) .
C25 C30 C29 124.3(5) .
C32 C31 C36 112.6(4) .
C32 C31 B2 126.4(4) .
C36 C31 B2 120.6(4) .
F32 C32 C31 121.6(4) .
F32 C32 C33 114.7(4) .
C31 C32 C33 123.6(4) .
F33 C33 C34 119.0(4) .
F33 C33 C32 120.4(4) .
C34 C33 C32 120.6(4) .
F34 C34 C35 121.4(4) .
F34 C34 C33 120.3(5) .
C35 C34 C33 118.3(4) .
F35 C35 C34 119.2(4) .
F35 C35 C36 121.5(4) .
C34 C35 C36 119.3(4) .
C35 C36 F36 114.9(4) .
C35 C36 C31 125.6(4) .
F36 C36 C31 119.5(4) .
C33 F33 Tl3 149.2(3) 2_756
O7 Tl1 O6 103.22(13) .
O7 Tl1 O4 110.39(14) .
O6 Tl1 O4 133.26(15) .
O7 Tl1 O5 92.51(12) .
O6 Tl1 O5 123.68(13) .
O4 Tl1 O5 86.82(14) .
O7 Tl1 C71 46.4(2) .
O6 Tl1 C71 77.0(2) .
O4 Tl1 C71 149.3(2) .
O5 Tl1 C71 76.29(15) .
C42 C41 H41A 109.5 .
C42 C41 H41B 109.5 .
H41A C41 H41B 109.5 .
C42 C41 H41C 109.5 .
H41A C41 H41C 109.5 .
H41B C41 H41C 109.5 .
O4 C42 C41 113.9(7) .
O4 C42 H42A 108.8 .
C41 C42 H42A 108.8 .
O4 C42 H42B 108.8 .
C41 C42 H42B 108.8 .
H42A C42 H42B 107.7 .
C42 O4 C43A 126.6(11) .
C42 O4 C43B 102.6(10) .
C43A O4 C43B 31.4(9) .
C42 O4 Tl1 118.9(4) .
C43A O4 Tl1 112.8(10) .
C43B O4 Tl1 124.1(9) .
C43B C43A C44A 82(3) .
C43B C43A O4 78(3) .
C44A C43A O4 110(2) .
C43B C43A C44B 50(2) .
C44A C43A C44B 34.3(16) .
O4 C43A C44B 107.7(14) .
C43A C43B C44B 99(3) .
C43A C43B O4 71(3) .
C44B C43B O4 126.6(19) .
C43A C43B C44A 66(3) .
C44B C43B C44A 34.8(18) .
O4 C43B C44A 102(2) .
C44B C44A C43A 80(4) .
C44B C44A C43B 51(3) .
C43A C44A C43B 31.3(13) .
C44A C44B C43B 95(4) .
C44A C44B C43A 66(3) .
C43B C44B C43A 31.3(14) .
C52 C51 H51A 109.5 .
C52 C51 H51B 109.5 .
H51A C51 H51B 109.5 .
C52 C51 H51C 109.5 .
H51A C51 H51C 109.5 .
H51B C51 H51C 109.5 .
C51 C52 O5 102.2(6) .
C51 C52 H52A 111.3 .
O5 C52 H52A 111.3 .
C51 C52 H52B 111.3 .
O5 C52 H52B 111.3 .
H52A C52 H52B 109.2 .
C53 O5 C52 114.7(6) .
C53 O5 Tl1 122.3(5) .
C52 O5 Tl1 121.8(4) .
O5 C53 C54 110.2(7) .
O5 C53 H53A 109.6 .
C54 C53 H53A 109.6 .
O5 C53 H53B 109.6 .
C54 C53 H53B 109.6 .
H53A C53 H53B 108.1 .
C53 C54 H54A 109.5 .
C53 C54 H54B 109.5 .
H54A C54 H54B 109.5 .
C53 C54 H54C 109.5 .
H54A C54 H54C 109.5 .
H54B C54 H54C 109.5 .
C61B C61A C62B 51.6(17) .
C61B C61A C62A 72.2(17) .
C62B C61A C62A 23(2) .
C62B C61B C61A 69(2) .
C62B C61B C62A 14(3) .
C61A C61B C62A 58.5(17) .
C62B C62A C61A 73(6) .
C62B C62A O6 77(6) .
C61A C62A O6 107(2) .
C62B C62A C61B 31(6) .
C61A C62A C61B 49.2(14) .
O6 C62A C61B 103.5(15) .
C62A C62B C61B 135(8) .
C62A C62B C61A 84(7) .
C61B C62B C61A 59.6(18) .
C62A C62B O6 80(6) .
C61B C62B O6 135(2) .
C61A C62B O6 110.9(19) .
C63 O6 C62B 107.4(13) .
C63 O6 C62A 115.0(15) .
C62B O6 C62A 22.2(19) .
C63 O6 Tl1 121.7(3) .
C62B O6 Tl1 129.9(11) .
C62A O6 Tl1 122.2(15) .
O6 C63 C64 109.1(5) .
O6 C63 H63A 109.9 .
C64 C63 H63A 109.9 .
O6 C63 H63B 109.9 .
C64 C63 H63B 109.9 .
H63A C63 H63B 108.3 .
C63 C64 H64A 109.5 .
C63 C64 H64B 109.5 .
H64A C64 H64B 109.5 .
C63 C64 H64C 109.5 .
H64A C64 H64C 109.5 .
H64B C64 H64C 109.5 .
C72 C71 Tl1 95.0(4) .
O7 C72 C71 96.0(7) .
O7 C72 H72A 112.6 .
C71 C72 H72A 112.6 .
O7 C72 H72B 112.6 .
C71 C72 H72B 112.6 .
H72A C72 H72B 110.1 .
C73 O7 C72 109.9(6) .
C73 O7 Tl1 127.4(4) .
C72 O7 Tl1 122.0(4) .
O7 C73 C74 105.7(6) .
O7 C73 H73A 110.6 .
C74 C73 H73A 110.6 .
O7 C73 H73B 110.6 .
C74 C73 H73B 110.6 .
H73A C73 H73B 108.7 .
C73 C74 H74A 109.5 .
C73 C74 H74B 109.5 .
H74A C74 H74B 109.5 .
C73 C74 H74C 109.5 .
H74A C74 H74C 109.5 .
H74B C74 H74C 109.5 .
Tl2 Tl3 F33 116.3(4) 2_756

loop_
_geom_bond_atom_site_label_1
_geom_bond_atom_site_label_2
_geom_bond_distance
_geom_bond_site_symmetry_2
N1 B1 1.629(6) .
N1 B2 1.636(6) .
N1 H1A 0.88(7) .
N1 H1B 0.90(6) .
B1 C13 1.633(7) .
B1 C1 1.635(7) .
B1 C7 1.675(7) .
B2 C19 1.640(6) .
B2 C31 1.668(7) .
B2 C25 1.668(7) .
C1 C2 1.370(7) .
C1 C6 1.403(7) .
C2 F2 1.361(5) .
C2 C3 1.410(7) .
C3 F3 1.319(6) .
C3 C4 1.374(8) .
C4 F4 1.352(6) .
C4 C5 1.354(8) .
C5 F5 1.359(6) .
C5 C6 1.380(7) .
C6 F6 1.346(6) .
C7 C12 1.385(7) .
C7 C8 1.396(7) .
C8 F8 1.352(5) .
C8 C9 1.390(7) .
C9 F9 1.341(6) .
C9 C10 1.355(8) .
C10 F10 1.338(6) .
C10 C11 1.390(7) .
C11 F11 1.337(6) .
C11 C12 1.379(7) .
C12 F12 1.351(5) .
C13 C14 1.386(7) .
C13 C18 1.389(7) .
C14 F14 1.360(5) .
C14 C15 1.385(7) .
C15 F15 1.336(6) .
C15 C16 1.366(8) .
C16 F16 1.339(6) .
C16 C17 1.378(8) .
C17 F17 1.342(6) .
C17 C18 1.389(7) .
C18 F18 1.356(6) .
C19 C24 1.380(6) .
C19 C20 1.395(7) .
C20 F20 1.343(5) .
C20 C21 1.380(6) .
C21 F21 1.357(6) .
C21 C22 1.364(7) .
C22 F22 1.331(5) .
C22 C23 1.379(7) .
C23 F23 1.352(5) .
C23 C24 1.383(6) .
C24 F24 1.360(5) .
C25 C26 1.382(7) .
C25 C30 1.392(6) .
C26 F26 1.360(5) .
C26 C27 1.386(7) .
C27 F27 1.354(6) .
C27 C28 1.360(8) .
C28 F28 1.340(6) .
C28 C29 1.366(8) .
C29 F29 1.339(6) .
C29 C30 1.395(7) .
C30 F30 1.337(6) .
C31 C32 1.377(6) .
C31 C36 1.393(6) .
C32 F32 1.347(5) .
C32 C33 1.384(7) .
C33 F33 1.356(5) .
C33 C34 1.373(7) .
C34 F34 1.346(6) .
C34 C35 1.365(7) .
C35 F35 1.356(5) .
C35 C36 1.366(7) .
C36 F36 1.373(5) .
F33 Tl3 3.006(8) 2_756
Tl1 O7 2.791(5) .
Tl1 O6 2.847(4) .
Tl1 O4 2.850(5) .
Tl1 O5 2.870(5) .
Tl1 C71 3.212(13) .
C41 C42 1.485(10) .
C41 H41A 0.9600 .
C41 H41B 0.9600 .
C41 H41C 0.9600 .
C42 O4 1.397(8) .
C42 H42A 0.9700 .
C42 H42B 0.9700 .
O4 C43A 1.45(2) .
O4 C43B 1.50(2) .
C43A C43B 0.80(2) .
C43A C44A 1.41(5) .
C43A C44B 1.53(2) .
C43B C44B 1.18(2) .
C43B C44A 1.53(5) .
C44A C44B 0.87(4) .
C51 C52 1.383(9) .
C51 H51A 0.9600 .
C51 H51B 0.9600 .
C51 H51C 0.9600 .
C52 O5 1.447(8) .
C52 H52A 0.9700 .
C52 H52B 0.9700 .
O5 C53 1.422(8) .
C53 C54 1.468(14) .
C53 H53A 0.9700 .
C53 H53B 0.9700 .
C54 H54A 0.9600 .
C54 H54B 0.9600 .
C54 H54C 0.9600 .
C61A C61B 1.28(3) .
C61A C62B 1.38(4) .
C61A C62A 1.44(4) .
C61B C62B 1.16(3) .
C61B C62A 1.61(3) .
C62A C62B 0.56(5) .
C62A O6 1.46(3) .
C62B O6 1.45(3) .
O6 C63 1.433(7) .
C63 C64 1.502(9) .
C63 H63A 0.9700 .
C63 H63B 0.9700 .
C64 H64A 0.9600 .
C64 H64B 0.9600 .
C64 H64C 0.9600 .
C71 C72 1.741(14) .
C72 O7 1.473(8) .
C72 H72A 0.9700 .
C72 H72B 0.9700 .
O7 C73 1.403(8) .
C73 C74 1.528(11) .
C73 H73A 0.9700 .
C73 H73B 0.9700 .
C74 H74A 0.9600 .
C74 H74B 0.9600 .
C74 H74C 0.9600 .
Tl2 Tl3 2.799(11) .
Tl3 F33 3.006(8) 2_756

loop_
_geom_torsion_atom_site_label_1
_geom_torsion_atom_site_label_2
_geom_torsion_atom_site_label_3
_geom_torsion_atom_site_label_4
_geom_torsion
_geom_torsion_site_symmetry_4
B2 N1 B1 C13 35.2(7) .
B2 N1 B1 C1 -93.8(6) .
B2 N1 B1 C7 154.4(5) .
B1 N1 B2 C19 2.4(7) .
B1 N1 B2 C31 126.7(5) .
B1 N1 B2 C25 -121.5(5) .
N1 B1 C1 C2 -5.3(6) .
C13 B1 C1 C2 -130.2(5) .
C7 B1 C1 C2 106.7(5) .
N1 B1 C1 C6 -178.2(4) .
C13 B1 C1 C6 56.9(5) .
C7 B1 C1 C6 -66.2(5) .
C6 C1 C2 F2 175.8(4) .
B1 C1 C2 F2 2.6(7) .
C6 C1 C2 C3 -2.9(7) .
B1 C1 C2 C3 -176.1(4) .
F2 C2 C3 F3 1.9(6) .
C1 C2 C3 F3 -179.3(4) .
F2 C2 C3 C4 -177.1(4) .
C1 C2 C3 C4 1.7(7) .
F3 C3 C4 F4 1.1(7) .
C2 C3 C4 F4 -179.9(4) .
F3 C3 C4 C5 -179.0(5) .
C2 C3 C4 C5 0.0(7) .
F4 C4 C5 F5 -0.6(7) .
C3 C4 C5 F5 179.5(4) .
F4 C4 C5 C6 179.8(4) .
C3 C4 C5 C6 -0.1(8) .
C4 C5 C6 F6 178.8(4) .
F5 C5 C6 F6 -0.8(7) .
C4 C5 C6 C1 -1.4(8) .
F5 C5 C6 C1 179.0(4) .
C2 C1 C6 F6 -177.4(4) .
B1 C1 C6 F6 -3.5(6) .
C2 C1 C6 C5 2.7(7) .
B1 C1 C6 C5 176.7(4) .
N1 B1 C7 C12 -131.4(5) .
C13 B1 C7 C12 -15.0(6) .
C1 B1 C7 C12 110.7(5) .
N1 B1 C7 C8 49.8(5) .
C13 B1 C7 C8 166.2(4) .
C1 B1 C7 C8 -68.1(5) .
C12 C7 C8 F8 -176.8(4) .
B1 C7 C8 F8 2.2(6) .
C12 C7 C8 C9 2.4(7) .
B1 C7 C8 C9 -178.6(4) .
F8 C8 C9 F9 -0.7(7) .
C7 C8 C9 F9 -180.0(4) .
F8 C8 C9 C10 178.7(4) .
C7 C8 C9 C10 -0.5(8) .
F9 C9 C10 F10 -2.7(8) .
C8 C9 C10 F10 177.9(4) .
F9 C9 C10 C11 178.1(5) .
C8 C9 C10 C11 -1.3(8) .
F10 C10 C11 F11 2.4(7) .
C9 C10 C11 F11 -178.5(5) .
F10 C10 C11 C12 -178.1(5) .
C9 C10 C11 C12 1.1(8) .
F11 C11 C12 F12 0.8(7) .
C10 C11 C12 F12 -178.7(4) .
F11 C11 C12 C7 -179.4(5) .
C10 C11 C12 C7 1.1(8) .
C8 C7 C12 F12 177.1(4) .
B1 C7 C12 F12 -1.7(7) .
C8 C7 C12 C11 -2.7(7) .
B1 C7 C12 C11 178.5(5) .
N1 B1 C13 C14 60.9(5) .
C1 B1 C13 C14 -171.9(4) .
C7 B1 C13 C14 -53.1(6) .
N1 B1 C13 C18 -117.7(5) .
C1 B1 C13 C18 9.5(7) .
C7 B1 C13 C18 128.3(5) .
C18 C13 C14 F14 177.9(4) .
B1 C13 C14 F14 -0.8(6) .
C18 C13 C14 C15 -1.4(7) .
B1 C13 C14 C15 179.9(5) .
F14 C14 C15 F15 1.1(7) .
C13 C14 C15 F15 -179.6(5) .
F14 C14 C15 C16 -178.5(5) .
C13 C14 C15 C16 0.8(8) .
F15 C15 C16 F16 -0.8(8) .
C14 C15 C16 F16 178.7(5) .
F15 C15 C16 C17 -178.8(5) .
C14 C15 C16 C17 0.7(8) .
F16 C16 C17 F17 -2.1(8) .
C15 C16 C17 F17 176.0(5) .
F16 C16 C17 C18 -179.5(5) .
C15 C16 C17 C18 -1.5(8) .
C14 C13 C18 F18 -176.5(4) .
B1 C13 C18 F18 2.1(7) .
C14 C13 C18 C17 0.5(7) .
B1 C13 C18 C17 179.2(5) .
F17 C17 C18 F18 0.7(7) .
C16 C17 C18 F18 178.1(5) .
F17 C17 C18 C13 -176.5(5) .
C16 C17 C18 C13 0.9(8) .
N1 B2 C19 C24 -104.5(5) .
C31 B2 C19 C24 134.3(5) .
C25 B2 C19 C24 18.0(6) .
N1 B2 C19 C20 72.5(5) .
C31 B2 C19 C20 -48.7(6) .
C25 B2 C19 C20 -165.0(4) .
C24 C19 C20 F20 177.9(4) .
B2 C19 C20 F20 0.4(6) .
C24 C19 C20 C21 -2.5(7) .
B2 C19 C20 C21 -179.9(4) .
F20 C20 C21 F21 -0.2(7) .
C19 C20 C21 F21 -179.9(4) .
F20 C20 C21 C22 -178.3(4) .
C19 C20 C21 C22 2.0(8) .
F21 C21 C22 F22 0.8(7) .
C20 C21 C22 F22 178.9(4) .
F21 C21 C22 C23 -178.8(4) .
C20 C21 C22 C23 -0.7(7) .
F22 C22 C23 F23 -1.6(7) .
C21 C22 C23 F23 178.0(4) .
F22 C22 C23 C24 -179.5(5) .
C21 C22 C23 C24 0.1(7) .
C20 C19 C24 F24 -176.3(4) .
B2 C19 C24 F24 1.0(7) .
C20 C19 C24 C23 1.9(7) .
B2 C19 C24 C23 179.1(5) .
F23 C23 C24 F24 -0.4(7) .
C22 C23 C24 F24 177.4(4) .
F23 C23 C24 C19 -178.6(4) .
C22 C23 C24 C19 -0.8(8) .
N1 B2 C25 C26 -7.7(6) .
C19 B2 C25 C26 -129.9(5) .
C31 B2 C25 C26 107.6(5) .
N1 B2 C25 C30 178.1(4) .
C19 B2 C25 C30 55.9(5) .
C31 B2 C25 C30 -66.6(5) .
C30 C25 C26 F26 177.9(4) .
B2 C25 C26 F26 3.4(7) .
C30 C25 C26 C27 -3.0(7) .
B2 C25 C26 C27 -177.5(4) .
F26 C26 C27 F27 1.5(7) .
C25 C26 C27 F27 -177.7(4) .
F26 C26 C27 C28 -178.4(4) .
C25 C26 C27 C28 2.5(8) .
F27 C27 C28 F28 0.2(8) .
C26 C27 C28 F28 180.0(5) .
F27 C27 C28 C29 179.1(5) .
C26 C27 C28 C29 -1.1(8) .
F28 C28 C29 F29 -1.0(8) .
C27 C28 C29 F29 -180.0(5) .
F28 C28 C29 C30 179.6(5) .
C27 C28 C29 C30 0.6(8) .
C26 C25 C30 F30 -178.7(4) .
B2 C25 C30 F30 -3.5(6) .
C26 C25 C30 C29 2.6(7) .
B2 C25 C30 C29 177.7(4) .
F29 C29 C30 F30 0.3(7) .
C28 C29 C30 F30 179.7(4) .
F29 C29 C30 C25 179.1(4) .
C28 C29 C30 C25 -1.5(8) .
N1 B2 C31 C32 -143.1(4) .
C19 B2 C31 C32 -21.2(6) .
C25 B2 C31 C32 100.4(5) .
N1 B2 C31 C36 44.4(5) .
C19 B2 C31 C36 166.3(4) .
C25 B2 C31 C36 -72.1(5) .
C36 C31 C32 F32 178.7(4) .
B2 C31 C32 F32 5.7(7) .
C36 C31 C32 C33 -1.2(7) .
B2 C31 C32 C33 -174.2(4) .
F32 C32 C33 F33 -1.5(6) .
C31 C32 C33 F33 178.4(4) .
F32 C32 C33 C34 179.9(4) .
C31 C32 C33 C34 -0.2(8) .
F33 C33 C34 F34 1.8(7) .
C32 C33 C34 F34 -179.6(4) .
F33 C33 C34 C35 -178.4(4) .
C32 C33 C34 C35 0.2(7) .
F34 C34 C35 F35 0.4(7) .
C33 C34 C35 F35 -179.4(4) .
F34 C34 C35 C36 -178.9(4) .
C33 C34 C35 C36 1.3(7) .
F35 C35 C36 F36 -4.0(6) .
C34 C35 C36 F36 175.3(4) .
F35 C35 C36 C31 177.7(4) .
C34 C35 C36 C31 -3.0(7) .
C32 C31 C36 C35 2.9(7) .
B2 C31 C36 C35 176.3(4) .
C32 C31 C36 F36 -175.4(4) .
B2 C31 C36 F36 -2.0(6) .
C34 C33 F33 Tl3 -91.4(8) 2_756
C32 C33 F33 Tl3 90.0(8) 2_756
C41 C42 O4 C43A 62.4(13) .
C41 C42 O4 C43B 85.1(13) .
C41 C42 O4 Tl1 -133.6(6) .
O7 Tl1 O4 C42 68.6(5) .
O6 Tl1 O4 C42 -64.6(5) .
O5 Tl1 O4 C42 160.1(5) .
C71 Tl1 O4 C42 104.0(6) .
O7 Tl1 O4 C43A -125.3(8) .
O6 Tl1 O4 C43A 101.5(8) .
O5 Tl1 O4 C43A -33.8(8) .
C71 Tl1 O4 C43A -89.9(8) .
O7 Tl1 O4 C43B -158.8(13) .
O6 Tl1 O4 C43B 67.9(13) .
O5 Tl1 O4 C43B -67.3(13) .
C71 Tl1 O4 C43B -123.4(13) .
C42 O4 C43A C43B 46(3) .
Tl1 O4 C43A C43B -119(3) .
C42 O4 C43A C44A 123(2) .
C43B O4 C43A C44A 77(3) .
Tl1 O4 C43A C44A -42(2) .
C42 O4 C43A C44B 86.9(18) .
C43B O4 C43A C44B 41(2) .
Tl1 O4 C43A C44B -77.9(17) .
C44A C43A C43B C44B 13(3) .
O4 C43A C43B C44B 125.8(17) .
C44A C43A C43B O4 -113(2) .
C44B C43A C43B O4 -125.8(17) .
O4 C43A C43B C44A 113(2) .
C44B C43A C43B C44A -13(3) .
C42 O4 C43B C43A -144(3) .
Tl1 O4 C43B C43A 78(3) .
C42 O4 C43B C44B 130(3) .
C43A O4 C43B C44B -87(4) .
Tl1 O4 C43B C44B -9(4) .
C42 O4 C43B C44A 157(2) .
C43A O4 C43B C44A -60(3) .
Tl1 O4 C43B C44A 18(3) .
C43B C43A C44A C44B -18(4) .
O4 C43A C44A C44B -92(4) .
O4 C43A C44A C43B -74(3) .
C44B C43A C44A C43B 18(4) .
C43A C43B C44A C44B 157(5) .
O4 C43B C44A C44B -141(4) .
C44B C43B C44A C43A -157(5) .
O4 C43B C44A C43A 63(3) .
C43A C44A C44B C43B 12(3) .
C43B C44A C44B C43A -12(3) .
C43A C43B C44B C44A -22(5) .
O4 C43B C44B C44A 51(5) .
O4 C43B C44B C43A 72(3) .
C44A C43B C44B C43A 22(5) .
C43B C43A C44B C44A 156(5) .
O4 C43A C44B C44A 100(4) .
C44A C43A C44B C43B -156(5) .
O4 C43A C44B C43B -56(3) .
C51 C52 O5 C53 178.4(5) .
C51 C52 O5 Tl1 -14.0(6) .
O7 Tl1 O5 C53 -142.1(5) .
O6 Tl1 O5 C53 -34.3(5) .
O4 Tl1 O5 C53 107.6(5) .
C71 Tl1 O5 C53 -98.2(5) .
O7 Tl1 O5 C52 51.3(4) .
O6 Tl1 O5 C52 159.0(4) .
O4 Tl1 O5 C52 -59.0(4) .
C71 Tl1 O5 C52 95.1(5) .
C52 O5 C53 C54 -174.2(6) .
Tl1 O5 C53 C54 18.3(8) .
C62A C61A C61B C62B -11(2) .
C62B C61A C61B C62A 11(2) .
C61B C61A C62A C62B 23(5) .
C61B C61A C62A O6 93.5(18) .
C62B C61A C62A O6 71(5) .
C62B C61A C62A C61B -23(5) .
C61A C61B C62A C62B -133(10) .
C62B C61B C62A C61A 133(10) .
C62B C61B C62A O6 33(7) .
C61A C61B C62A O6 -101(2) .
C61A C62A C62B C61B -35(7) .
O6 C62A C62B C61B -147(7) .
O6 C62A C62B C61A -112.4(12) .
C61B C62A C62B C61A 35(7) .
C61A C62A C62B O6 112.4(12) .
C61B C62A C62B O6 147(7) .
C61A C61B C62B C62A 42(9) .
C62A C61B C62B C61A -42(9) .
C61A C61B C62B O6 -90(4) .
C62A C61B C62B O6 -132(11) .
C61B C61A C62B C62A -152(6) .
C62A C61A C62B C61B 152(6) .
C61B C61A C62B O6 131(3) .
C62A C61A C62B O6 -77(6) .
C62A C62B O6 C63 114(6) .
C61B C62B O6 C63 -99(4) .
C61A C62B O6 C63 -166(2) .
C61B C62B O6 C62A 148(9) .
C61A C62B O6 C62A 80(7) .
C62A C62B O6 Tl1 -78(6) .
C61B C62B O6 Tl1 70(5) .
C61A C62B O6 Tl1 3(4) .
C62B C62A O6 C63 -74(6) .
C61A C62A O6 C63 -141.8(17) .
C61B C62A O6 C63 -91(2) .
C61A C62A O6 C62B -67(6) .
C61B C62A O6 C62B -16(5) .
C62B C62A O6 Tl1 118(6) .
C61A C62A O6 Tl1 50(2) .
C61B C62A O6 Tl1 101.4(17) .
O7 Tl1 O6 C63 -59.8(4) .
O4 Tl1 O6 C63 75.7(4) .
O5 Tl1 O6 C63 -161.9(4) .
C71 Tl1 O6 C63 -98.4(4) .
O7 Tl1 O6 C62B 133.0(18) .
O4 Tl1 O6 C62B -91.6(18) .
O5 Tl1 O6 C62B 30.8(19) .
C71 Tl1 O6 C62B 94.4(18) .
O7 Tl1 O6 C62A 107.2(13) .
O4 Tl1 O6 C62A -117.3(13) .
O5 Tl1 O6 C62A 5.0(14) .
C71 Tl1 O6 C62A 68.6(13) .
C62B O6 C63 C64 175.1(14) .
C62A O6 C63 C64 -162.6(12) .
Tl1 O6 C63 C64 5.3(6) .
O7 Tl1 C71 C72 4.3(3) .
O6 Tl1 C71 C72 127.2(4) .
O4 Tl1 C71 C72 -44.3(5) .
O5 Tl1 C71 C72 -102.8(4) .
Tl1 C71 C72 O7 -6.0(4) .
C71 C72 O7 C73 179.2(5) .
C71 C72 O7 Tl1 8.1(6) .
O6 Tl1 O7 C73 127.3(5) .
O4 Tl1 O7 C73 -19.6(6) .
O5 Tl1 O7 C73 -107.2(5) .
C71 Tl1 O7 C73 -175.5(6) .
O6 Tl1 O7 C72 -63.2(5) .
O4 Tl1 O7 C72 149.9(5) .
O5 Tl1 O7 C72 62.3(5) .
C71 Tl1 O7 C72 -6.0(5) .
C72 O7 C73 C74 -179.5(6) .
Tl1 O7 C73 C74 -9.0(9) .
